data_7132810
loop_
_publ_author_name
'Campbell, Aaron D. G.'
'Roper, Natalie J.'
'Waddell, Paul G.'
'Wills, Corinne'
'Dixon, Casey M.'
'Denton, Ross M.'
'Ermanis, Kristaps'
'Armstrong, Roly J.'

_publ_section_title
;
 Synthesis, structure and stereodynamics of atropisomeric
 <i>N</i>-chloroamides.
;
_journal_issue 28
_journal_name_full 'Chemical communications (Cambridge, England)'
_journal_page_first 3818
_journal_page_last 3821
_journal_paper_doi 10.1039/d4cc00268g
_journal_volume 60
_journal_year 2024
_chemical_formula_moiety 'C18 H20 Cl N O2'
_chemical_formula_sum 'C18 H20 Cl N O2'
_chemical_formula_weight 317.80
_space_group_crystal_system triclinic
_space_group_IT_number 2
_space_group_name_Hall '-P 1'
_space_group_name_H-M_alt 'P -1'
_atom_sites_solution_hydrogens geom
_atom_sites_solution_primary dual
_audit_creation_date 2023-03-01
_audit_creation_method
;
Olex2 1.5-ac5-023
(compiled 2022.04.12 svn.rca3783a0 for Rigaku Oxford Diffraction, GUI svn.r6498)
;
_audit_update_record
;
2023-11-13 deposited with the CCDC.	2024-03-08 downloaded from the CCDC.
;
_cell_angle_alpha 77.9650(10)
_cell_angle_beta 76.1000(10)
_cell_angle_gamma 77.2070(10)
_cell_formula_units_Z 4
_cell_length_a 8.35130(10)
_cell_length_b 13.4596(2)
_cell_length_c 15.5830(2)
_cell_measurement_reflns_used 24066
_cell_measurement_temperature 150.0(2)
_cell_measurement_theta_max 78.2000
_cell_measurement_theta_min 3.0010
_cell_volume 1635.64(4)
_computing_cell_refinement 'CrysAlisPro 1.171.42.73a (Rigaku OD, 2022)'
_computing_data_collection 'CrysAlisPro 1.171.42.73a (Rigaku OD, 2022)'
_computing_data_reduction 'CrysAlisPro 1.171.42.73a (Rigaku OD, 2022)'
_computing_molecular_graphics 'Olex2 1.5-ac5-023 (Dolomanov et al., 2009)'
_computing_publication_material 'Olex2 1.5-ac5-023 (Dolomanov et al., 2009)'
_computing_structure_refinement 'SHELXL 2019/1 (Sheldrick, 2015)'
_computing_structure_solution 'SHELXT 2018/2 (Sheldrick, 2018)'
_diffrn_ambient_environment N~2~
_diffrn_ambient_temperature 150.0(2)
_diffrn_detector 'Hybrid Pixel Array Detector'
_diffrn_detector_area_resol_mean 10.0000
_diffrn_detector_type 'HyPix-Arc 100'
_diffrn_measured_fraction_theta_full 0.999
_diffrn_measured_fraction_theta_max 0.914
_diffrn_measurement_details
;
List of Runs (angles in degrees, time in seconds):

  # Type    Start    End  Width  t~exp~   \w     \q     \k     \f   Frames
#--------------------------------------------------------------------------
  1  \w     39.00  70.00   0.50    0.26    --   48.76-143.00  55.00   62
  2  \w     50.00  75.00   0.50    0.26    --   96.11-143.00  55.00   50
  3  \w     49.00 125.00   0.50    0.26    --  108.00-143.00  55.00  152
  4  \w     36.00  61.00   0.50    0.26    --   48.76-128.00-133.00   50
  5  \w     50.00  75.00   0.50    0.26    --  108.00-128.00-133.00   50
  6  \w     62.00 110.00   0.50    0.26    --  108.00-125.00-180.00   96
  7  \w     61.00  98.00   0.50    0.26    --  108.00 -77.00-180.00   74
  8  \w     25.00  65.00   0.50    0.26    --   96.11 -61.00-150.00   80
  9  \w     42.00  69.00   0.50    0.26    --  108.00 -61.00-120.00   54
 10  \w     48.00  96.00   0.50    0.26    --  108.00 -77.00  30.00   96
 11  \w     35.00  61.00   0.50    0.26    --  108.00 -61.00   0.00   52
 12  \w     34.00  59.00   0.50    0.26    --  108.00 -61.00  60.00   50
 13  \w     91.00 116.00   0.50    0.26    --   96.11 143.00 111.00   50
 14  \w     92.00 117.00   0.50    0.26    --  108.00 143.00 111.00   50
 15  \w    101.00 126.00   0.50    0.26    --  108.00 128.00 -59.00   50
 16  \w    111.00 136.00   0.50    0.26    --   96.11 128.00 -59.00   50
 17  \w     40.00  66.00   0.50    0.26    --   62.00  71.00 -32.16   52
 18  \w     31.00  56.00   0.50    0.26    --   58.00  77.00 -88.43   50
 19  \w     32.00  58.00   0.50    0.26    --   58.00  77.00-119.04   52
 20  \w     31.00  56.00   0.50    0.26    --   58.00  77.00-170.46   50
 21  \w     70.00 154.00   0.50    0.26    --   96.11  77.00-180.00  168
 22  \w     85.00 111.00   0.50    0.26    --   58.00  77.00-119.04   52
 23  \w     33.00  62.00   0.50    0.26    --   58.00  76.00  21.19   58
 24  \w     36.00  62.00   0.50    0.26    --   62.00  76.00 156.91   52
 25  \w     31.00  57.00   0.50    0.26    --   58.00  77.00  85.57   52
 26  \w     69.00 126.00   0.50    0.26    --   58.00  77.00  85.57  114
 27  \w     96.00 122.00   0.50    0.26    --   62.00  75.00-156.55   52
 28  \w     38.00  64.00   0.50    0.26    --   62.00  75.00-156.55   52
 29  \w     38.00  64.00   0.50    0.26    --   58.00  75.00 -13.56   52
 30  \w     17.00  42.00   0.50    0.26    --   50.00  88.00  11.25   50
 31  \w     62.00 105.00   0.50    0.26    --   48.76 143.00 111.00   86
 32  \w    -43.00 -13.00   0.50    0.26    --   10.00 124.00 123.79   60
 33  \w    -25.00   1.00   0.50    0.26    --   18.00 104.00  45.42   52
 34  \w     15.00  41.00   0.50    0.26    --   50.00  92.00  43.29   52
 35  \w     16.00  42.00   0.50    0.26    --   50.00  91.00 111.83   52
 36  \w     -6.00  22.00   0.50    0.26    --   34.00 100.00 145.25   56
 37  \w    -60.00 -31.00   0.50    0.26    --   18.00 160.00 -46.45   58
 38  \w    -60.00 -33.00   0.50    0.26    --   18.00 162.00-116.83   54
 39  \w     16.00  41.00   0.50    0.26    --   50.00  89.00-129.59   50
 40  \w     17.00  42.00   0.50    0.26    --   50.00  88.00 -52.42   50
 41  \w   -110.00 -59.00   0.50    0.26    --  -49.76 143.00 111.00  102
 42  \w   -117.00 -73.00   0.50    0.26    --  -92.01 143.00 111.00   88
 43  \w    -85.00 -60.00   0.50    0.26    --  -49.76 128.00 -59.00   50
 44  \w    -90.00 -65.00   0.50    0.26    --  -92.01 128.00 -59.00   50
 45  \w   -104.00 -29.00   0.50    0.26    --  -92.01  77.00 -30.00  150
 46  \w    -48.00 -21.00   0.50    0.26    --  -92.01  45.00 -30.00   54
 47  \w   -105.00 -23.00   0.50    0.26    --  -92.01  77.00 120.00  164
 48  \w    -90.00 -64.00   0.50    0.26    --  -90.00 -77.00  97.03   52
 49  \w   -145.00 -67.00   0.50    0.26    --  -92.01 -77.00  90.00  156
 50  \w   -130.00 -92.00   0.50    0.26    --  -62.00 -77.00  71.40   76
 51  \w    -74.00 -35.00   0.50    0.26    --  -62.00 -77.00  71.40   78
 52  \w    -91.00 -66.00   0.50    0.26    --  -92.01 -77.00  30.00   50
 53  \w   -156.00 -65.00   0.50    0.26    --  -92.01 -77.00 -30.00  182
 54  \w   -141.00-116.00   0.50    0.26    --  -92.01 -77.00  30.00   50
 55  \w   -160.00 -65.00   0.50    0.26    --  -92.01 -77.00 -60.00  190
 56  \w   -160.00 -99.00   0.50    0.26    --  -92.01 -77.00 -90.00  122
 57  \w    -92.00 -66.00   0.50    0.26    --  -92.01 -77.00 -90.00   52
 58  \w   -126.00 -66.00   0.50    0.26    --  -92.01 -77.00-120.00  120
 59  \w   -146.00-103.00   0.50    0.26    --  -78.00 -76.00  46.39   86
 60  \w   -159.00 -67.00   0.50    0.26    --  -92.01 -77.00  60.00  184
 61  \w    -75.00 -48.00   0.50    0.26    --  -74.00 -75.00  52.28   54
 62  \w    -98.00 -53.00   0.50    0.26    --  -78.00 -76.00  46.39   90
 63  \w    -92.00 -67.00   0.50    0.26    --  -92.01 -77.00 120.00   50
 64  \w   -160.00 -97.00   0.50    0.26    --  -92.01 -77.00 120.00  126
 65  \w   -148.00-122.00   0.50    0.26    --  -82.00 -74.00 -13.32   52
 66  \w    -85.00 -57.00   0.50    0.26    --  -82.00 -73.00 108.80   56
 67  \w    -94.00 -62.00   0.50    0.26    --  -86.00 -71.00  24.43   64
 68  \w    -76.00 -51.00   0.50    0.26    --  -74.00 -68.00 134.33   50
 69  \w    -95.00 -43.00   0.50    0.26    --  -66.00 -70.00 -22.03  104
 70  \w    -91.00 -57.00   0.50    0.26    --  -82.00 -74.00 -13.32   68
 71  \w   -103.00 -68.00   0.50    0.26    --  -90.00 -70.00-166.42   70
 72  \w   -165.00 -79.00   0.50    0.26    --  -99.00 -69.00  13.30  172
 73  \w    -82.00 -56.00   0.50    0.26    --  -78.00 -67.00 119.62   52
 74  \w    -87.00 -61.00   0.50    0.26    --  -82.00 -67.00 113.95   52
 75  \w    -84.00 -57.00   0.50    0.26    --  -78.00 -67.00 155.09   54
 76  \w   -159.00 -68.00   0.50    0.26    --  -90.00 -67.00 148.18  182
 77  \w    -88.00 -58.00   0.50    0.26    --  -78.00 -66.00  -9.30   60
 78  \w    -88.00 -57.00   0.50    0.26    --  -78.00 -64.00 -54.56   62
 79  \w    -88.00 -53.00   0.50    0.26    --  -74.00 -64.00 -91.18   70
 80  \w    -77.00 -51.00   0.50    0.26    --  -70.00 -65.00-122.51   52
 81  \w    -77.00 -52.00   0.50    0.26    --  -74.00 -66.00-175.07   50
 82  \w    -83.00 -57.00   0.50    0.26    --  -78.00 -64.00-147.16   52
 83  \w    -82.00 -57.00   0.50    0.26    --  -78.00 -64.00-105.81   50
 84  \w    -91.00 -65.00   0.50    0.26    --  -86.00 -64.00-165.72   52
 85  \w   -137.00-111.00   0.50    0.26    --  -74.00 -66.00-175.07   52
 86  \w   -130.00-105.00   0.50    0.26    --  -74.00 -64.00 -91.18   50
 87  \w   -151.00 -92.00   0.50    0.26    --  -78.00 -64.00 -54.56  118
 88  \w   -153.00 -66.00   0.50    0.26    --  -86.00 -64.00 169.97  174
 89  \w   -116.00 -91.00   0.50    0.26    --  -49.76-143.00  55.00   50
 90  \w   -149.00 -69.00   0.50    0.26    --  -92.01-143.00  55.00  160
 91  \w   -158.00 -88.00   0.50    0.26    --  -92.01-128.00-133.00  140
 92  \w   -122.00 -97.00   0.50    0.26    --  -49.76-128.00-133.00   50
;
_diffrn_measurement_device 'four-circle diffractometer'
_diffrn_measurement_device_type 'XtaLAB Synergy, Single source at home/near, HyPix-Arc 100'
_diffrn_measurement_method '\w scans'
_diffrn_orient_matrix_type 'CrysAlisPro convention (1999,Acta A55,543-557)'
_diffrn_orient_matrix_UB_11 0.0490667000
_diffrn_orient_matrix_UB_12 -0.1142968000
_diffrn_orient_matrix_UB_13 -0.0119878000
_diffrn_orient_matrix_UB_21 0.0232364000
_diffrn_orient_matrix_UB_22 0.0328562000
_diffrn_orient_matrix_UB_23 -0.1023762000
_diffrn_orient_matrix_UB_31 0.1854236000
_diffrn_orient_matrix_UB_32 0.0037529000
_diffrn_orient_matrix_UB_33 -0.0058882000
_diffrn_radiation_monochromator graphite
_diffrn_radiation_probe x-ray
_diffrn_radiation_type CuK\a
_diffrn_radiation_wavelength 1.54184
_diffrn_reflns_av_R_equivalents 0.0342
_diffrn_reflns_av_unetI/netI 0.0208
_diffrn_reflns_Laue_measured_fraction_full 0.999
_diffrn_reflns_Laue_measured_fraction_max 0.914
_diffrn_reflns_limit_h_max 10
_diffrn_reflns_limit_h_min -9
_diffrn_reflns_limit_k_max 17
_diffrn_reflns_limit_k_min -17
_diffrn_reflns_limit_l_max 19
_diffrn_reflns_limit_l_min -19
_diffrn_reflns_number 43178
_diffrn_reflns_point_group_measured_fraction_full 0.999
_diffrn_reflns_point_group_measured_fraction_max 0.914
_diffrn_reflns_theta_full 67.684
_diffrn_reflns_theta_max 78.583
_diffrn_reflns_theta_min 2.961
_diffrn_source 'fine-focus sealed X-ray tube'
_diffrn_source_type 'Enhance (Cu) X-ray Source'
_exptl_absorpt_coefficient_mu 2.116
_exptl_absorpt_correction_T_max 0.901
_exptl_absorpt_correction_T_min 0.701
_exptl_absorpt_correction_type analytical
_exptl_absorpt_process_details
;
CrysAlisPro 1.171.42.73a (Rigaku Oxford Diffraction, 2022)
Analytical numeric absorption correction using a multifaceted crystal
model based on expressions derived by R.C. Clark & J.S. Reid.
(Clark, R. C. & Reid, J. S. (1995). Acta Cryst. A51, 887-897)
Empirical absorption correction using spherical harmonics,
implemented in SCALE3 ABSPACK scaling algorithm.
;
_exptl_crystal_colour colourless
_exptl_crystal_colour_primary colourless
_exptl_crystal_density_diffrn 1.291
_exptl_crystal_description 'rect. Prism'
_exptl_crystal_F_000 672
_exptl_crystal_size_max 0.27
_exptl_crystal_size_mid 0.09
_exptl_crystal_size_min 0.05
_refine_diff_density_max 0.453
_refine_diff_density_min -0.458
_refine_diff_density_rms 0.046
_refine_ls_extinction_coef 0.0017(3)
_refine_ls_extinction_expression Fc^*^=kFc[1+0.001xFc^2^\l^3^/sin(2\q)]^-1/4^
_refine_ls_extinction_method 'SHELXL-2019/1 (Sheldrick 2019)'
_refine_ls_goodness_of_fit_ref 1.065
_refine_ls_hydrogen_treatment constr
_refine_ls_matrix_type full
_refine_ls_number_parameters 406
_refine_ls_number_reflns 6442
_refine_ls_number_restraints 0
_refine_ls_restrained_S_all 1.065
_refine_ls_R_factor_all 0.0431
_refine_ls_R_factor_gt 0.0395
_refine_ls_shift/su_max 0.001
_refine_ls_shift/su_mean 0.000
_refine_ls_structure_factor_coef Fsqd
_refine_ls_weighting_details 'w=1/[\s^2^(Fo^2^)+(0.0547P)^2^+0.7011P] where P=(Fo^2^+2Fc^2^)/3'
_refine_ls_weighting_scheme calc
_refine_ls_wR_factor_gt 0.1056
_refine_ls_wR_factor_ref 0.1083
_reflns_Friedel_coverage 0.000
_reflns_number_gt 5831
_reflns_number_total 6442
_reflns_threshold_expression 'I > 2\s(I)'
_cod_data_source_file d4cc00268g3.cif
_cod_data_source_block rja230012_fa
_cod_depositor_comments 'Adding full bibliography for 7132810--7132818.cif.'
_cod_database_code 7132810
_chemical_oxdiff_formula 'C18 H20 Cl1 N1 O2'
_shelx_space_group_comment
;
The symmetry employed for this shelxl refinement is uniquely defined
by the following loop, which should always be used as a source of
symmetry information in preference to the above space-group names.
They are only intended as comments.
;
_shelx_estimated_absorpt_t_max 0.902
_shelx_estimated_absorpt_t_min 0.599
_diffrn_oxdiff_digest_frames
;
01c2c86d7b77daaf35a4fa164a9d555191071369aa8
;
_olex2_refinement_description
;
1. Fixed Uiso
 At 1.2 times of:
  All C(H) groups
 At 1.5 times of:
  All C(H,H,H) groups
2.a Aromatic/amide H refined with riding coordinates:
 C3(H3), C4(H4), C6(H6), C7(H7), C11(H11), C12(H12), C13(H13), C14(H14),
 C21(H21), C22(H22), C24(H24), C25(H25), C29(H29), C30(H30), C31(H31), C32(H32)
2.b Idealised Me refined as rotating group:
 C8(H8A,H8B,H8C), C16(H16A,H16B,H16C), C17(H17A,H17B,H17C), C18(H18A,H18B,
 H18C), C26(H26A,H26B,H26C), C34(H34A,H34B,H34C), C35(H35A,H35B,H35C), C36(H36A,
 H36B,H36C)
;
_shelx_shelxl_version_number 2019/1
_olex2_submission_special_instructions 'No special instructions were received'
_oxdiff_exptl_absorpt_empirical_details
;
Empirical correction (ABSPACK) includes:
- Absorption correction using spherical harmonics
- Frame scaling
;
_oxdiff_exptl_absorpt_empirical_full_max 1.354
_oxdiff_exptl_absorpt_empirical_full_min 0.723

loop_
_space_group_symop_operation_xyz
'x, y, z'
'-x, -y, -z'

loop_
_atom_site_label
_atom_site_type_symbol
_atom_site_fract_x
_atom_site_fract_y
_atom_site_fract_z
_atom_site_U_iso_or_equiv
_atom_site_adp_type
_atom_site_occupancy
_atom_site_site_symmetry_order
_atom_site_calc_flag
_atom_site_refinement_flags_posn
_atom_site_refinement_flags_adp
_atom_site_refinement_flags_occupancy
_atom_site_disorder_assembly
_atom_site_disorder_group
Cl1 Cl 0.48164(5) 0.77095(3) 0.92612(3) 0.03349(12) Uani 1 1 d . . . . .
Cl2 Cl 0.57535(5) 0.42719(3) 0.68538(3) 0.03712(12) Uani 1 1 d . . . . .
O1 O 0.39370(16) 0.60901(9) 0.77927(9) 0.0391(3) Uani 1 1 d . . . . .
O2 O 1.04447(15) 0.37994(9) 0.92633(9) 0.0374(3) Uani 1 1 d . . . . .
O3 O 0.85631(15) 0.17335(9) 0.73618(9) 0.0401(3) Uani 1 1 d . . . . .
O4 O 0.14474(15) 0.10131(10) 0.95074(8) 0.0391(3) Uani 1 1 d . . . . .
N1 N 0.43413(17) 0.74403(10) 0.83148(9) 0.0299(3) Uani 1 1 d . . . . .
N2 N 0.72399(17) 0.31822(10) 0.66248(9) 0.0307(3) Uani 1 1 d . . . . .
C00Y C 0.8590(2) 0.27974(14) 0.47330(12) 0.0370(4) Uani 1 1 d . . . . .
C1 C 0.4754(2) 0.64088(12) 0.81887(11) 0.0311(3) Uani 1 1 d . . . . .
C2 C 0.6288(2) 0.57759(12) 0.84833(11) 0.0304(3) Uani 1 1 d . . . . .
C3 C 0.7792(2) 0.61337(13) 0.83095(11) 0.0325(4) Uani 1 1 d . . . . .
H3 H 0.783763 0.682728 0.802761 0.039 Uiso 1 1 calc R U . . .
C4 C 0.9234(2) 0.54941(13) 0.85412(11) 0.0318(4) Uani 1 1 d . . . . .
H4 H 1.026345 0.574025 0.840235 0.038 Uiso 1 1 calc R U . . .
C5 C 0.9143(2) 0.44921(12) 0.89779(11) 0.0301(3) Uani 1 1 d . . . . .
C6 C 0.7640(2) 0.41275(13) 0.91561(11) 0.0322(4) Uani 1 1 d . . . . .
H6 H 0.758593 0.344075 0.945541 0.039 Uiso 1 1 calc R U . . .
C7 C 0.6233(2) 0.47544(13) 0.89019(11) 0.0319(4) Uani 1 1 d . . . . .
H7 H 0.522231 0.449291 0.901093 0.038 Uiso 1 1 calc R U . . .
C8 C 1.2037(2) 0.41192(14) 0.90676(13) 0.0383(4) Uani 1 1 d . . . . .
H8A H 1.239865 0.430436 0.841761 0.057 Uiso 1 1 calc R U . . .
H8B H 1.286482 0.355258 0.929805 0.057 Uiso 1 1 calc R U . . .
H8C H 1.193660 0.471971 0.935320 0.057 Uiso 1 1 calc R U . . .
C9 C 0.2770(2) 0.80553(12) 0.81235(11) 0.0294(3) Uani 1 1 d . . . . .
C10 C 0.2761(2) 0.89223(12) 0.74396(11) 0.0305(3) Uani 1 1 d . . . . .
C11 C 0.1167(2) 0.94815(13) 0.73524(13) 0.0372(4) Uani 1 1 d . . . . .
H11 H 0.108663 1.008145 0.690730 0.045 Uiso 1 1 calc R U . . .
C12 C -0.0295(2) 0.92004(14) 0.78848(14) 0.0412(4) Uani 1 1 d . . . . .
H12 H -0.134724 0.960815 0.780092 0.049 Uiso 1 1 calc R U . . .
C13 C -0.0239(2) 0.83324(15) 0.85372(13) 0.0396(4) Uani 1 1 d . . . . .
H13 H -0.124269 0.813070 0.889751 0.048 Uiso 1 1 calc R U . . .
C14 C 0.1307(2) 0.77640(14) 0.86543(12) 0.0349(4) Uani 1 1 d . . . . .
H14 H 0.137002 0.716698 0.910329 0.042 Uiso 1 1 calc R U . . .
C15 C 0.4355(2) 0.92506(13) 0.68120(11) 0.0324(4) Uani 1 1 d . . . . .
C16 C 0.3928(3) 1.02471(14) 0.61595(13) 0.0414(4) Uani 1 1 d . . . . .
H16A H 0.318228 1.014193 0.580033 0.062 Uiso 1 1 calc R U . . .
H16B H 0.496148 1.042763 0.576286 0.062 Uiso 1 1 calc R U . . .
H16C H 0.336623 1.080840 0.649869 0.062 Uiso 1 1 calc R U . . .
C17 C 0.5558(2) 0.94518(14) 0.73354(12) 0.0380(4) Uani 1 1 d . . . . .
H17A H 0.494491 0.992709 0.775158 0.057 Uiso 1 1 calc R U . . .
H17B H 0.646535 0.975862 0.691580 0.057 Uiso 1 1 calc R U . . .
H17C H 0.603169 0.879813 0.767317 0.057 Uiso 1 1 calc R U . . .
C18 C 0.5269(2) 0.84023(14) 0.62459(12) 0.0388(4) Uani 1 1 d . . . . .
H18A H 0.555955 0.775248 0.664373 0.058 Uiso 1 1 calc R U . . .
H18B H 0.629402 0.860665 0.585819 0.058 Uiso 1 1 calc R U . . .
H18C H 0.453346 0.830835 0.587590 0.058 Uiso 1 1 calc R U . . .
C19 C 0.7238(2) 0.23137(13) 0.72983(11) 0.0319(4) Uani 1 1 d . . . . .
C20 C 0.5616(2) 0.20736(12) 0.78547(11) 0.0309(3) Uani 1 1 d . . . . .
C21 C 0.4139(2) 0.22567(12) 0.75401(11) 0.0322(4) Uani 1 1 d . . . . .
H21 H 0.410734 0.262801 0.695300 0.039 Uiso 1 1 calc R U . . .
C22 C 0.2712(2) 0.19126(13) 0.80590(11) 0.0321(4) Uani 1 1 d . . . . .
H22 H 0.172144 0.203083 0.782663 0.039 Uiso 1 1 calc R U . . .
C23 C 0.2749(2) 0.13908(13) 0.89264(11) 0.0317(4) Uani 1 1 d . . . . .
C24 C 0.4222(2) 0.12092(13) 0.92592(11) 0.0321(4) Uani 1 1 d . . . . .
H24 H 0.424006 0.086334 0.985506 0.039 Uiso 1 1 calc R U . . .
C25 C 0.5640(2) 0.15308(13) 0.87244(11) 0.0322(4) Uani 1 1 d . . . . .
H25 H 0.664630 0.138400 0.894605 0.039 Uiso 1 1 calc R U . . .
C26 C -0.0109(2) 0.11968(15) 0.92219(14) 0.0412(4) Uani 1 1 d . . . . .
H26A H 0.002557 0.083308 0.871865 0.062 Uiso 1 1 calc R U . . .
H26B H -0.045528 0.193952 0.903174 0.062 Uiso 1 1 calc R U . . .
H26C H -0.096648 0.094375 0.971919 0.062 Uiso 1 1 calc R U . . .
C27 C 0.8845(2) 0.34356(12) 0.61470(11) 0.0304(3) Uani 1 1 d . . . . .
C29 C 1.1078(2) 0.35291(14) 0.48793(14) 0.0409(4) Uani 1 1 d . . . . .
H29 H 1.157610 0.342920 0.428064 0.049 Uiso 1 1 calc R U . . .
C30 C 1.1938(2) 0.39357(15) 0.53439(15) 0.0441(5) Uani 1 1 d . . . . .
H30 H 1.300803 0.410319 0.506070 0.053 Uiso 1 1 calc R U . . .
C31 C 1.1253(2) 0.40993(14) 0.62148(14) 0.0425(4) Uani 1 1 d . . . . .
H31 H 1.183933 0.437960 0.653190 0.051 Uiso 1 1 calc R U . . .
C32 C 0.9705(2) 0.38482(14) 0.66120(12) 0.0376(4) Uani 1 1 d . . . . .
H32 H 0.921659 0.395686 0.720945 0.045 Uiso 1 1 calc R U . . .
C33 C 0.9495(2) 0.32599(13) 0.52642(12) 0.0331(4) Uani 1 1 d . . . . .
C34 C 0.9507(3) 0.28232(18) 0.37499(14) 0.0515(5) Uani 1 1 d . . . . .
H34A H 0.960677 0.353651 0.347288 0.077 Uiso 1 1 calc R U . . .
H34B H 0.887145 0.255166 0.342660 0.077 Uiso 1 1 calc R U . . .
H34C H 1.062857 0.239771 0.372316 0.077 Uiso 1 1 calc R U . . .
C35 C 0.6800(2) 0.34139(15) 0.47229(13) 0.0408(4) Uani 1 1 d . . . . .
H35A H 0.609252 0.328643 0.532080 0.061 Uiso 1 1 calc R U . . .
H35B H 0.633214 0.319413 0.428845 0.061 Uiso 1 1 calc R U . . .
H35C H 0.683872 0.415272 0.455305 0.061 Uiso 1 1 calc R U . . .
C36 C 0.8526(3) 0.16624(15) 0.51476(15) 0.0489(5) Uani 1 1 d . . . . .
H36A H 0.966514 0.128480 0.517330 0.073 Uiso 1 1 calc R U . . .
H36B H 0.803567 0.135239 0.477906 0.073 Uiso 1 1 calc R U . . .
H36C H 0.783725 0.162624 0.575485 0.073 Uiso 1 1 calc R U . . .

loop_
_atom_site_aniso_label
_atom_site_aniso_U_11
_atom_site_aniso_U_22
_atom_site_aniso_U_33
_atom_site_aniso_U_23
_atom_site_aniso_U_13
_atom_site_aniso_U_12
Cl1 0.0376(2) 0.0347(2) 0.0310(2) -0.00595(16) -0.01158(16) -0.00685(16)
Cl2 0.0353(2) 0.0272(2) 0.0440(2) -0.00267(17) -0.00512(17) -0.00174(15)
O1 0.0429(7) 0.0304(6) 0.0508(8) -0.0111(5) -0.0221(6) -0.0028(5)
O2 0.0297(6) 0.0329(6) 0.0485(7) 0.0020(5) -0.0127(5) -0.0063(5)
O3 0.0331(7) 0.0352(6) 0.0432(7) 0.0047(5) -0.0066(5) 0.0002(5)
O4 0.0337(7) 0.0484(7) 0.0348(7) -0.0002(5) -0.0063(5) -0.0136(5)
N1 0.0343(7) 0.0273(7) 0.0298(7) -0.0035(5) -0.0114(6) -0.0046(5)
N2 0.0307(7) 0.0249(7) 0.0335(7) -0.0019(6) -0.0053(6) -0.0032(5)
C00Y 0.0431(10) 0.0357(9) 0.0334(9) -0.0084(7) -0.0056(7) -0.0094(7)
C1 0.0331(9) 0.0277(8) 0.0318(8) -0.0014(6) -0.0073(7) -0.0064(6)
C2 0.0319(9) 0.0278(8) 0.0303(8) -0.0029(6) -0.0065(6) -0.0047(6)
C3 0.0374(9) 0.0257(8) 0.0329(9) -0.0005(6) -0.0062(7) -0.0078(7)
C4 0.0306(8) 0.0315(8) 0.0336(9) -0.0040(7) -0.0043(7) -0.0096(6)
C5 0.0302(8) 0.0292(8) 0.0297(8) -0.0042(6) -0.0064(6) -0.0033(6)
C6 0.0333(9) 0.0274(8) 0.0340(9) 0.0012(7) -0.0067(7) -0.0078(7)
C7 0.0302(8) 0.0297(8) 0.0355(9) -0.0013(7) -0.0062(7) -0.0090(6)
C8 0.0280(9) 0.0390(9) 0.0495(11) -0.0069(8) -0.0112(7) -0.0061(7)
C9 0.0314(8) 0.0275(8) 0.0313(8) -0.0078(6) -0.0100(6) -0.0025(6)
C10 0.0363(9) 0.0262(8) 0.0321(8) -0.0078(7) -0.0113(7) -0.0040(6)
C11 0.0409(10) 0.0290(8) 0.0450(10) -0.0077(7) -0.0192(8) -0.0001(7)
C12 0.0345(10) 0.0390(10) 0.0553(11) -0.0186(9) -0.0177(8) 0.0024(7)
C13 0.0323(9) 0.0452(10) 0.0454(10) -0.0186(8) -0.0053(8) -0.0077(7)
C14 0.0373(9) 0.0352(9) 0.0339(9) -0.0066(7) -0.0076(7) -0.0086(7)
C15 0.0402(9) 0.0269(8) 0.0307(8) -0.0024(7) -0.0103(7) -0.0062(7)
C16 0.0565(12) 0.0311(9) 0.0370(10) 0.0006(7) -0.0145(8) -0.0090(8)
C17 0.0425(10) 0.0353(9) 0.0392(10) -0.0008(7) -0.0117(8) -0.0149(7)
C18 0.0445(10) 0.0346(9) 0.0351(9) -0.0056(7) -0.0044(8) -0.0069(7)
C19 0.0353(9) 0.0302(8) 0.0298(8) -0.0037(7) -0.0078(7) -0.0053(7)
C20 0.0349(9) 0.0245(7) 0.0324(9) -0.0038(6) -0.0065(7) -0.0047(6)
C21 0.0380(9) 0.0275(8) 0.0311(8) -0.0033(7) -0.0106(7) -0.0036(6)
C22 0.0347(9) 0.0317(8) 0.0317(9) -0.0051(7) -0.0111(7) -0.0047(7)
C23 0.0359(9) 0.0298(8) 0.0301(8) -0.0063(7) -0.0056(7) -0.0073(7)
C24 0.0372(9) 0.0310(8) 0.0274(8) -0.0016(6) -0.0082(7) -0.0057(7)
C25 0.0346(9) 0.0314(8) 0.0318(9) -0.0036(7) -0.0106(7) -0.0056(7)
C26 0.0332(10) 0.0445(10) 0.0478(11) -0.0057(8) -0.0099(8) -0.0111(8)
C27 0.0310(8) 0.0256(8) 0.0328(8) -0.0006(6) -0.0061(7) -0.0054(6)
C29 0.0346(9) 0.0389(10) 0.0446(10) -0.0052(8) -0.0010(8) -0.0063(7)
C30 0.0304(9) 0.0398(10) 0.0601(13) -0.0006(9) -0.0084(8) -0.0099(7)
C31 0.0442(11) 0.0362(9) 0.0518(11) 0.0013(8) -0.0210(9) -0.0129(8)
C32 0.0421(10) 0.0350(9) 0.0362(9) -0.0008(7) -0.0133(8) -0.0069(7)
C33 0.0327(9) 0.0276(8) 0.0363(9) -0.0024(7) -0.0062(7) -0.0035(6)
C34 0.0576(13) 0.0597(13) 0.0375(11) -0.0157(9) -0.0028(9) -0.0114(10)
C35 0.0419(10) 0.0440(10) 0.0412(10) -0.0074(8) -0.0140(8) -0.0109(8)
C36 0.0641(13) 0.0363(10) 0.0509(12) -0.0095(9) -0.0159(10) -0.0121(9)

loop_
_atom_type_symbol
_atom_type_description
_atom_type_scat_dispersion_real
_atom_type_scat_dispersion_imag
_atom_type_scat_source
C C 0.0181 0.0091 'International Tables Vol C Tables 4.2.6.8 and 6.1.1.4'
H H 0.0000 0.0000 'International Tables Vol C Tables 4.2.6.8 and 6.1.1.4'
Cl Cl 0.3639 0.7018 'International Tables Vol C Tables 4.2.6.8 and 6.1.1.4'
N N 0.0311 0.0180 'International Tables Vol C Tables 4.2.6.8 and 6.1.1.4'
O O 0.0492 0.0322 'International Tables Vol C Tables 4.2.6.8 and 6.1.1.4'

loop_
_exptl_crystal_face_index_h
_exptl_crystal_face_index_k
_exptl_crystal_face_index_l
_exptl_crystal_face_perp_dist
0 0 -1 0.0150
0 0 1 0.0360
1 0 0 0.1232
-1 0 0 0.1192
0 -1 0 0.0420
0 1 0 0.0420
1 1 0 0.1144
-1 -1 0 0.1104

loop_
_geom_angle_atom_site_label_1
_geom_angle_atom_site_label_2
_geom_angle_atom_site_label_3
_geom_angle
_geom_angle_site_symmetry_1
_geom_angle_site_symmetry_3
_geom_angle_publ_flag
C5 O2 C8 117.42(13) . . ?
C23 O4 C26 117.65(14) . . ?
C1 N1 Cl1 116.57(11) . . ?
C1 N1 C9 119.15(13) . . ?
C9 N1 Cl1 112.22(10) . . ?
C19 N2 Cl2 116.81(11) . . ?
C19 N2 C27 117.57(13) . . ?
C27 N2 Cl2 112.34(10) . . ?
C33 C00Y C35 111.05(14) . . ?
C34 C00Y C33 111.70(16) . . ?
C34 C00Y C35 106.70(16) . . ?
C34 C00Y C36 107.54(16) . . ?
C36 C00Y C33 109.57(15) . . ?
C36 C00Y C35 110.18(16) . . ?
O1 C1 N1 119.51(15) . . ?
O1 C1 C2 122.93(15) . . ?
N1 C1 C2 117.34(14) . . ?
C3 C2 C1 122.90(15) . . ?
C3 C2 C7 118.92(15) . . ?
C7 C2 C1 118.05(15) . . ?
C2 C3 C4 121.24(15) . . ?
C5 C4 C3 118.98(15) . . ?
O2 C5 C4 124.84(15) . . ?
O2 C5 C6 115.01(14) . . ?
C4 C5 C6 120.15(15) . . ?
C7 C6 C5 120.54(15) . . ?
C6 C7 C2 120.13(15) . . ?
C10 C9 N1 120.43(15) . . ?
C14 C9 N1 117.12(15) . . ?
C14 C9 C10 122.43(15) . . ?
C9 C10 C15 124.11(15) . . ?
C11 C10 C9 114.88(16) . . ?
C11 C10 C15 121.01(15) . . ?
C12 C11 C10 122.95(17) . . ?
C13 C12 C11 120.56(17) . . ?
C14 C13 C12 118.49(17) . . ?
C13 C14 C9 120.67(17) . . ?
C16 C15 C10 111.42(15) . . ?
C16 C15 C17 107.10(14) . . ?
C16 C15 C18 107.36(14) . . ?
C17 C15 C10 111.89(14) . . ?
C17 C15 C18 109.21(15) . . ?
C18 C15 C10 109.73(14) . . ?
O3 C19 N2 118.50(15) . . ?
O3 C19 C20 121.92(15) . . ?
N2 C19 C20 119.32(14) . . ?
C21 C20 C19 124.27(15) . . ?
C21 C20 C25 118.49(16) . . ?
C25 C20 C19 116.90(15) . . ?
C22 C21 C20 121.73(16) . . ?
C21 C22 C23 119.01(16) . . ?
O4 C23 C22 125.29(16) . . ?
O4 C23 C24 114.63(15) . . ?
C22 C23 C24 120.07(16) . . ?
C25 C24 C23 120.02(15) . . ?
C24 C25 C20 120.63(16) . . ?
C32 C27 N2 116.62(15) . . ?
C32 C27 C33 122.42(16) . . ?
C33 C27 N2 120.96(15) . . ?
C30 C29 C33 122.30(18) . . ?
C31 C30 C29 120.69(18) . . ?
C32 C31 C30 118.64(18) . . ?
C31 C32 C27 120.67(18) . . ?
C27 C33 C00Y 123.86(15) . . ?
C27 C33 C29 115.28(17) . . ?
C29 C33 C00Y 120.85(16) . . ?

loop_
_geom_bond_atom_site_label_1
_geom_bond_atom_site_label_2
_geom_bond_distance
_geom_bond_site_symmetry_2
_geom_bond_publ_flag
Cl1 N1 1.7410(14) . ?
Cl2 N2 1.7373(14) . ?
O1 C1 1.214(2) . ?
O2 C5 1.363(2) . ?
O2 C8 1.432(2) . ?
O3 C19 1.217(2) . ?
O4 C23 1.357(2) . ?
O4 C26 1.428(2) . ?
N1 C1 1.398(2) . ?
N1 C9 1.449(2) . ?
N2 C19 1.399(2) . ?
N2 C27 1.444(2) . ?
C00Y C33 1.539(2) . ?
C00Y C34 1.537(3) . ?
C00Y C35 1.542(3) . ?
C00Y C36 1.537(3) . ?
C1 C2 1.487(2) . ?
C2 C3 1.391(2) . ?
C2 C7 1.399(2) . ?
C3 C4 1.393(2) . ?
C4 C5 1.388(2) . ?
C5 C6 1.394(2) . ?
C6 C7 1.377(2) . ?
C9 C10 1.407(2) . ?
C9 C14 1.386(2) . ?
C10 C11 1.399(2) . ?
C10 C15 1.542(2) . ?
C11 C12 1.382(3) . ?
C12 C13 1.380(3) . ?
C13 C14 1.380(3) . ?
C15 C16 1.534(2) . ?
C15 C17 1.534(2) . ?
C15 C18 1.541(2) . ?
C19 C20 1.485(2) . ?
C20 C21 1.389(2) . ?
C20 C25 1.402(2) . ?
C21 C22 1.383(2) . ?
C22 C23 1.391(2) . ?
C23 C24 1.400(2) . ?
C24 C25 1.373(2) . ?
C27 C32 1.394(2) . ?
C27 C33 1.401(2) . ?
C29 C30 1.389(3) . ?
C29 C33 1.407(3) . ?
C30 C31 1.383(3) . ?
C31 C32 1.375(3) . ?

loop_
_exptl_oxdiff_crystal_face_indexfrac_h
_exptl_oxdiff_crystal_face_indexfrac_k
_exptl_oxdiff_crystal_face_indexfrac_l
_exptl_oxdiff_crystal_face_x
_exptl_oxdiff_crystal_face_y
_exptl_oxdiff_crystal_face_z
0.0004 -0.0010 -0.9993 0.0121 0.1023 0.0059
-0.0004 0.0010 0.9993 -0.0121 -0.1023 -0.0059
1.0002 -0.0007 -0.0019 0.0492 0.0234 0.1855
-1.0002 0.0007 0.0019 -0.0492 -0.0234 -0.1855
0.0008 -0.9977 -0.0000 0.1141 -0.0328 -0.0036
-0.0008 0.9977 0.0000 -0.1141 0.0328 0.0036
0.9993 0.9970 -0.0019 -0.0649 0.0562 0.1891
-0.9993 -0.9970 0.0019 0.0649 -0.0562 -0.1891
